data_2232817
loop_
_publ_author_name
'Ouahrouch, Abdelaaziz'
'Taourirte, Moha'
'Lazrek, Hassan B.'
'El Azhari, Mohamed'
'Saadi, Mohamed'
'El Ammari, Lahcen'

_publ_section_title
;
 4-{4-[(4-Oxoquinazolin-3-yl)methyl]-1<i>H</i>-1,2,3-triazol-1-yl}butyl
 acetate
;
_journal_coeditor_code KJ2192
_journal_issue 12
_journal_name_full 'Acta Crystallographica Section E'
_journal_page_first o3191
_journal_paper_doi 10.1107/S1600536811045600
_journal_volume 67
_journal_year 2011
_chemical_formula_iupac 'C17 H19 N5 O3'
_chemical_formula_moiety 'C17 H19 N5 O3'
_chemical_formula_sum 'C17 H19 N5 O3'
_chemical_formula_weight 341.37
_chemical_name_systematic
;
4-{4-[(4-Oxoquinazolin-3-yl)methyl]-1<i>H</i>-1,2,3-triazol-1-yl}butyl acetate
;
_space_group_IT_number 61
_symmetry_cell_setting orthorhombic
_symmetry_space_group_name_Hall '-P 2ac 2ab'
_symmetry_space_group_name_H-M 'P b c a'
_atom_sites_solution_hydrogens difmap
_atom_sites_solution_primary direct
_atom_sites_solution_secondary difmap
_audit_creation_method SHELXL-97
_cell_angle_alpha 90.00
_cell_angle_beta 90.00
_cell_angle_gamma 90.00
_cell_formula_units_Z 8
_cell_length_a 10.2546(4)
_cell_length_b 8.7643(3)
_cell_length_c 37.5434(13)
_cell_measurement_reflns_used 3676
_cell_measurement_temperature 296(2)
_cell_measurement_theta_max 27.00
_cell_measurement_theta_min 2.26
_cell_volume 3374.2(2)
_computing_cell_refinement 'SAINT (Bruker, 2005)'
_computing_data_collection 'APEX2 (Bruker, 2005)'
_computing_data_reduction 'SAINT (Bruker, 2005)'
_computing_molecular_graphics 'ORTEP-3 for Windows (Farrugia,1997)'
_computing_publication_material 'WinGX (Farrugia, 1999)'
_computing_structure_refinement 'SHELXL97 (Sheldrick, 2008)'
_computing_structure_solution 'SHELXS97 (Sheldrick, 2008)'
_diffrn_ambient_temperature 296(2)
_diffrn_measured_fraction_theta_full 0.999
_diffrn_measured_fraction_theta_max 0.999
_diffrn_measurement_device_type 'Bruker X8 APEXII'
_diffrn_measurement_method '\f and \w scans'
_diffrn_radiation_monochromator graphite
_diffrn_radiation_source 'fine-focus sealed tube'
_diffrn_radiation_type MoK\a
_diffrn_radiation_wavelength 0.71073
_diffrn_reflns_av_R_equivalents 0.0305
_diffrn_reflns_av_sigmaI/netI 0.0224
_diffrn_reflns_limit_h_max 13
_diffrn_reflns_limit_h_min -12
_diffrn_reflns_limit_k_max 11
_diffrn_reflns_limit_k_min -10
_diffrn_reflns_limit_l_max 47
_diffrn_reflns_limit_l_min -47
_diffrn_reflns_number 19997
_diffrn_reflns_theta_full 27.00
_diffrn_reflns_theta_max 27.00
_diffrn_reflns_theta_min 2.26
_diffrn_standards_number 0
_exptl_absorpt_coefficient_mu 0.096
_exptl_absorpt_correction_type none
_exptl_crystal_colour colourless
_exptl_crystal_density_diffrn 1.344
_exptl_crystal_density_method 'not measured'
_exptl_crystal_description Parallelepiped
_exptl_crystal_F_000 1440
_exptl_crystal_size_max 0.46
_exptl_crystal_size_mid 0.35
_exptl_crystal_size_min 0.18
_refine_diff_density_max 0.308
_refine_diff_density_min -0.172
_refine_ls_extinction_method none
_refine_ls_goodness_of_fit_ref 1.054
_refine_ls_hydrogen_treatment constr
_refine_ls_matrix_type full
_refine_ls_number_parameters 226
_refine_ls_number_reflns 3676
_refine_ls_number_restraints 0
_refine_ls_restrained_S_all 1.054
_refine_ls_R_factor_all 0.0629
_refine_ls_R_factor_gt 0.0467
_refine_ls_shift/su_max 0.001
_refine_ls_shift/su_mean 0.000
_refine_ls_structure_factor_coef Fsqd
_refine_ls_weighting_details 'calc w=1/[\s^2^(Fo^2^)+(0.0594P)^2^+1.1103P] where P=(Fo^2^+2Fc^2^)/3'
_refine_ls_weighting_scheme calc
_refine_ls_wR_factor_gt 0.1223
_refine_ls_wR_factor_ref 0.1326
_reflns_number_gt 2830
_reflns_number_total 3676
_reflns_threshold_expression I>2\s(I)
_cod_data_source_file kj2192.cif
_cod_data_source_block I
_cod_original_sg_symbol_Hall '-p 2ac 2ab'
_cod_database_code 2232817
_cod_database_fobs_code 2232817

loop_
_symmetry_equiv_pos_as_xyz
'x, y, z'
'-x+1/2, -y, z+1/2'
'-x, y+1/2, -z+1/2'
'x+1/2, -y+1/2, -z'
'-x, -y, -z'
'x-1/2, y, -z-1/2'
'x, -y-1/2, z-1/2'
'-x-1/2, y-1/2, z'

loop_
_atom_site_type_symbol
_atom_site_label
_atom_site_fract_x
_atom_site_fract_y
_atom_site_fract_z
_atom_site_U_iso_or_equiv
_atom_site_adp_type
_atom_site_calc_flag
_atom_site_refinement_flags
_atom_site_occupancy
_atom_site_symmetry_multiplicity
C C1 0.44375(15) 0.12932(18) 0.58669(4) 0.0395(4) Uani d . 1 1
C C2 0.42450(16) 0.18373(19) 0.62292(4) 0.0415(4) Uani d . 1 1
C C3 0.5106(2) 0.1412(2) 0.65006(5) 0.0570(5) Uani d . 1 1
H H3 0.5802 0.0765 0.6451 0.068 Uiso calc R 1 1
C C4 0.4924(3) 0.1948(3) 0.68401(6) 0.0746(7) Uani d . 1 1
H H4 0.5492 0.1655 0.7021 0.090 Uiso calc R 1 1
C C5 0.3899(3) 0.2922(3) 0.69155(6) 0.0766(7) Uani d . 1 1
H H5 0.3786 0.3281 0.7146 0.092 Uiso calc R 1 1
C C6 0.3051(2) 0.3361(3) 0.66543(5) 0.0640(5) Uani d . 1 1
H H6 0.2369 0.4022 0.6708 0.077 Uiso calc R 1 1
C C7 0.32078(17) 0.2818(2) 0.63062(4) 0.0452(4) Uani d . 1 1
C C8 0.25014(17) 0.27360(19) 0.57352(4) 0.0447(4) Uani d . 1 1
H H8 0.1905 0.3024 0.5561 0.054 Uiso calc R 1 1
C C9 0.34796(17) 0.11979(18) 0.52617(4) 0.0420(4) Uani d . 1 1
H H9A 0.2615 0.0820 0.5205 0.050 Uiso calc R 1 1
H H9B 0.4081 0.0347 0.5244 0.050 Uiso calc R 1 1
C C10 0.38543(15) 0.23769(18) 0.49936(4) 0.0370(3) Uani d . 1 1
C C11 0.30920(15) 0.32006(17) 0.47674(4) 0.0379(4) Uani d . 1 1
H H11 0.2189 0.3170 0.4747 0.045 Uiso calc R 1 1
C C12 0.36418(18) 0.5147(2) 0.42924(4) 0.0481(4) Uani d . 1 1
H H12A 0.3987 0.6141 0.4356 0.058 Uiso calc R 1 1
H H12B 0.2705 0.5246 0.4266 0.058 Uiso calc R 1 1
C C13 0.4222(2) 0.4655(2) 0.39423(5) 0.0545(5) Uani d . 1 1
H H13A 0.4008 0.5414 0.3764 0.065 Uiso calc R 1 1
H H13B 0.5164 0.4636 0.3966 0.065 Uiso calc R 1 1
C C14 0.3778(3) 0.3121(2) 0.38106(5) 0.0669(6) Uani d . 1 1
H H14A 0.4119 0.2336 0.3967 0.080 Uiso calc R 1 1
H H14B 0.2833 0.3075 0.3821 0.080 Uiso calc R 1 1
C C15 0.4210(3) 0.2797(3) 0.34367(6) 0.0885(9) Uani d . 1 1
H H15A 0.5148 0.2914 0.3418 0.106 Uiso calc R 1 1
H H15B 0.3986 0.1758 0.3372 0.106 Uiso calc R 1 1
C C16 0.3964(3) 0.3897(3) 0.28651(6) 0.0746(7) Uani d . 1 1
C C17 0.3213(3) 0.4995(3) 0.26464(6) 0.0899(8) Uani d . 1 1
H H17A 0.3770 0.5419 0.2466 0.135 Uiso calc R 1 1
H H17B 0.2889 0.5799 0.2796 0.135 Uiso calc R 1 1
H H17C 0.2494 0.4478 0.2536 0.135 Uiso calc R 1 1
N N1 0.23250(15) 0.32838(18) 0.60483(4) 0.0506(4) Uani d . 1 1
N N2 0.34803(13) 0.17690(15) 0.56310(3) 0.0371(3) Uani d . 1 1
N N3 0.51154(13) 0.27696(17) 0.49359(4) 0.0455(3) Uani d . 1 1
N N4 0.51522(13) 0.38114(18) 0.46833(4) 0.0477(4) Uani d . 1 1
N N5 0.39226(12) 0.40645(15) 0.45805(3) 0.0390(3) Uani d . 1 1
O O1 0.53465(12) 0.04938(16) 0.57675(4) 0.0590(4) Uani d . 1 1
O O2 0.35600(17) 0.38607(17) 0.32010(3) 0.0707(4) Uani d . 1 1
O O3 0.4835(3) 0.3124(3) 0.27576(5) 0.1304(9) Uani d . 1 1

loop_
_atom_site_aniso_label
_atom_site_aniso_U_11
_atom_site_aniso_U_22
_atom_site_aniso_U_33
_atom_site_aniso_U_12
_atom_site_aniso_U_13
_atom_site_aniso_U_23
C1 0.0329(8) 0.0366(8) 0.0489(9) -0.0002(7) 0.0029(7) 0.0085(7)
C2 0.0403(9) 0.0405(8) 0.0438(8) -0.0057(7) -0.0016(7) 0.0099(7)
C3 0.0551(12) 0.0599(11) 0.0561(11) 0.0029(9) -0.0081(9) 0.0153(9)
C4 0.0828(16) 0.0923(17) 0.0488(11) -0.0010(14) -0.0203(11) 0.0142(11)
C5 0.0904(18) 0.0976(18) 0.0420(10) 0.0011(15) -0.0043(11) -0.0044(11)
C6 0.0669(13) 0.0765(14) 0.0487(10) 0.0041(11) 0.0026(9) -0.0096(10)
C7 0.0430(10) 0.0475(9) 0.0451(9) -0.0034(8) 0.0010(7) -0.0002(7)
C8 0.0382(8) 0.0458(9) 0.0500(9) 0.0065(7) -0.0061(8) -0.0026(7)
C9 0.0435(9) 0.0384(8) 0.0441(8) -0.0019(7) 0.0025(7) -0.0045(7)
C10 0.0340(8) 0.0409(8) 0.0361(7) -0.0004(7) 0.0020(6) -0.0072(6)
C11 0.0300(8) 0.0425(8) 0.0411(8) -0.0030(7) 0.0007(6) -0.0070(7)
C12 0.0523(10) 0.0430(9) 0.0491(9) 0.0009(8) -0.0028(8) 0.0038(7)
C13 0.0651(12) 0.0525(11) 0.0460(10) -0.0046(9) 0.0008(9) 0.0100(8)
C14 0.1040(18) 0.0491(11) 0.0476(10) 0.0043(11) -0.0131(11) 0.0057(8)
C15 0.150(3) 0.0665(14) 0.0493(11) 0.0397(16) -0.0138(14) 0.0002(10)
C16 0.0973(19) 0.0825(15) 0.0439(11) 0.0087(14) -0.0073(11) -0.0063(10)
C17 0.113(2) 0.1042(19) 0.0524(12) 0.0041(17) -0.0111(13) 0.0192(12)
N1 0.0435(8) 0.0576(9) 0.0508(8) 0.0111(7) -0.0049(7) -0.0090(7)
N2 0.0348(7) 0.0363(6) 0.0401(7) 0.0000(5) 0.0010(5) 0.0017(5)
N3 0.0336(7) 0.0573(9) 0.0457(8) 0.0015(6) 0.0012(6) 0.0031(7)
N4 0.0343(8) 0.0620(9) 0.0470(8) -0.0009(7) 0.0032(6) 0.0050(7)
N5 0.0343(7) 0.0451(7) 0.0377(7) -0.0003(6) -0.0003(5) -0.0024(6)
O1 0.0455(7) 0.0673(8) 0.0642(8) 0.0195(7) 0.0041(6) 0.0048(7)
O2 0.0997(12) 0.0707(9) 0.0417(7) 0.0180(9) -0.0043(7) 0.0062(6)
O3 0.166(2) 0.170(2) 0.0556(10) 0.0787(19) 0.0028(12) -0.0119(12)

loop_
_atom_type_symbol
_atom_type_description
_atom_type_scat_dispersion_real
_atom_type_scat_dispersion_imag
_atom_type_scat_source
C C 0.0033 0.0016 'International Tables Vol C Tables 4.2.6.8 and 6.1.1.4'
H H 0.0000 0.0000 'International Tables Vol C Tables 4.2.6.8 and 6.1.1.4'
N N 0.0061 0.0033 'International Tables Vol C Tables 4.2.6.8 and 6.1.1.4'
O O 0.0106 0.0060 'International Tables Vol C Tables 4.2.6.8 and 6.1.1.4'

loop_
_geom_angle_atom_site_label_1
_geom_angle_atom_site_label_2
_geom_angle_atom_site_label_3
_geom_angle
O1 C1 N2 121.10(16)
O1 C1 C2 125.16(15)
N2 C1 C2 113.74(14)
C7 C2 C3 119.57(17)
C7 C2 C1 119.89(15)
C3 C2 C1 120.53(16)
C4 C3 C2 120.0(2)
C4 C3 H3 120.0
C2 C3 H3 120.0
C3 C4 C5 120.36(19)
C3 C4 H4 119.8
C5 C4 H4 119.8
C6 C5 C4 120.7(2)
C6 C5 H5 119.6
C4 C5 H5 119.6
C5 C6 C7 120.1(2)
C5 C6 H6 120.0
C7 C6 H6 120.0
N1 C7 C2 122.22(15)
N1 C7 C6 118.47(17)
C2 C7 C6 119.30(17)
N1 C8 N2 126.59(15)
N1 C8 H8 116.7
N2 C8 H8 116.7
N2 C9 C10 113.52(13)
N2 C9 H9A 108.9
C10 C9 H9A 108.9
N2 C9 H9B 108.9
C10 C9 H9B 108.9
H9A C9 H9B 107.7
N3 C10 C11 108.27(14)
N3 C10 C9 121.94(14)
C11 C10 C9 129.78(15)
N5 C11 C10 105.17(13)
N5 C11 H11 127.4
C10 C11 H11 127.4
N5 C12 C13 112.37(14)
N5 C12 H12A 109.1
C13 C12 H12A 109.1
N5 C12 H12B 109.1
C13 C12 H12B 109.1
H12A C12 H12B 107.9
C14 C13 C12 115.05(17)
C14 C13 H13A 108.5
C12 C13 H13A 108.5
C14 C13 H13B 108.5
C12 C13 H13B 108.5
H13A C13 H13B 107.5
C15 C14 C13 112.8(2)
C15 C14 H14A 109.0
C13 C14 H14A 109.0
C15 C14 H14B 109.0
C13 C14 H14B 109.0
H14A C14 H14B 107.8
O2 C15 C14 108.32(18)
O2 C15 H15A 110.0
C14 C15 H15A 110.0
O2 C15 H15B 110.0
C14 C15 H15B 110.0
H15A C15 H15B 108.4
O3 C16 O2 122.8(2)
O3 C16 C17 124.8(2)
O2 C16 C17 112.3(2)
C16 C17 H17A 109.5
C16 C17 H17B 109.5
H17A C17 H17B 109.5
C16 C17 H17C 109.5
H17A C17 H17C 109.5
H17B C17 H17C 109.5
C8 N1 C7 115.95(15)
C8 N2 C1 121.49(13)
C8 N2 C9 118.55(13)
C1 N2 C9 119.94(13)
N4 N3 C10 108.56(13)
N3 N4 N5 107.21(13)
N4 N5 C11 110.78(13)
N4 N5 C12 120.34(13)
C11 N5 C12 128.86(14)
C16 O2 C15 116.87(19)

loop_
_geom_bond_atom_site_label_1
_geom_bond_atom_site_label_2
_geom_bond_distance
C1 O1 1.224(2)
C1 N2 1.386(2)
C1 C2 1.455(2)
C2 C7 1.398(2)
C2 C3 1.399(2)
C3 C4 1.371(3)
C3 H3 0.9300
C4 C5 1.383(3)
C4 H4 0.9300
C5 C6 1.366(3)
C5 H5 0.9300
C6 C7 1.400(2)
C6 H6 0.9300
C7 N1 1.387(2)
C8 N1 1.283(2)
C8 N2 1.371(2)
C8 H8 0.9300
C9 N2 1.474(2)
C9 C10 1.493(2)
C9 H9A 0.9700
C9 H9B 0.9700
C10 N3 1.356(2)
C10 C11 1.361(2)
C11 N5 1.338(2)
C11 H11 0.9300
C12 N5 1.467(2)
C12 C13 1.506(2)
C12 H12A 0.9700
C12 H12B 0.9700
C13 C14 1.503(3)
C13 H13A 0.9700
C13 H13B 0.9700
C14 C15 1.499(3)
C14 H14A 0.9700
C14 H14B 0.9700
C15 O2 1.448(2)
C15 H15A 0.9700
C15 H15B 0.9700
C16 O3 1.191(3)
C16 O2 1.328(3)
C16 C17 1.481(3)
C17 H17A 0.9600
C17 H17B 0.9600
C17 H17C 0.9600
N3 N4 1.317(2)
N4 N5 1.3372(19)

loop_
_geom_hbond_atom_site_label_D
_geom_hbond_atom_site_label_H
_geom_hbond_atom_site_label_A
_geom_hbond_site_symmetry_A
_geom_hbond_distance_DH
_geom_hbond_distance_HA
_geom_hbond_distance_DA
_geom_hbond_angle_DHA
C8 H8 N4 4_456 0.93 2.58 3.180(2) 122.6
C9 H9A N4 4_456 0.97 2.58 3.418(2) 144.7
C11 H11 N3 4_456 0.93 2.57 3.359(2) 142.7
C12 H12B O1 4_456 0.97 2.51 3.433(2) 159.7

loop_
_geom_torsion_atom_site_label_1
_geom_torsion_atom_site_label_2
_geom_torsion_atom_site_label_3
_geom_torsion_atom_site_label_4
_geom_torsion
O1 C1 C2 C7 176.30(16)
N2 C1 C2 C7 -3.4(2)
O1 C1 C2 C3 -2.4(3)
N2 C1 C2 C3 177.87(15)
C7 C2 C3 C4 0.5(3)
C1 C2 C3 C4 179.16(19)
C2 C3 C4 C5 -0.6(3)
C3 C4 C5 C6 0.2(4)
C4 C5 C6 C7 0.4(4)
C3 C2 C7 N1 179.81(17)
C1 C2 C7 N1 1.1(3)
C3 C2 C7 C6 0.2(3)
C1 C2 C7 C6 -178.54(17)
C5 C6 C7 N1 179.7(2)
C5 C6 C7 C2 -0.6(3)
N2 C9 C10 N3 79.07(19)
N2 C9 C10 C11 -102.43(19)
N3 C10 C11 N5 0.00(17)
C9 C10 C11 N5 -178.66(15)
N5 C12 C13 C14 58.5(2)
C12 C13 C14 C15 170.72(19)
C13 C14 C15 O2 -65.9(3)
N2 C8 N1 C7 -1.3(3)
C2 C7 N1 C8 1.3(3)
C6 C7 N1 C8 -179.03(18)
N1 C8 N2 C1 -1.4(3)
N1 C8 N2 C9 176.86(17)
O1 C1 N2 C8 -176.14(16)
C2 C1 N2 C8 3.6(2)
O1 C1 N2 C9 5.6(2)
C2 C1 N2 C9 -174.61(13)
C10 C9 N2 C8 72.82(19)
C10 C9 N2 C1 -108.91(16)
C11 C10 N3 N4 0.31(18)
C9 C10 N3 N4 179.09(14)
C10 N3 N4 N5 -0.49(18)
N3 N4 N5 C11 0.50(18)
N3 N4 N5 C12 -178.25(14)
C10 C11 N5 N4 -0.30(17)
C10 C11 N5 C12 178.31(15)
C13 C12 N5 N4 63.2(2)
C13 C12 N5 C11 -115.34(19)
O3 C16 O2 C15 -1.4(4)
C17 C16 O2 C15 178.6(2)
C14 C15 O2 C16 170.4(2)

loop_
_cod_related_entry_id
_cod_related_entry_database
_cod_related_entry_code
1 ChemSpider 30657252
